data_7045893
loop_
_publ_author_name
'Xu, Hai-Bing'
'Wang, Jie'
'Chen, Xue-Li'
'Xu, Peng'
'Xiong, Kang-Tai'
'Guan, Dao-Bin'
'Deng, Jian-Guo'
'Deng, Zhi-Hua'
'Kurmoo, Mohamedally'
'Zeng, Ming-Hua'

_publ_section_title
;
 Regulating structural dimensionality and emission colors by organic
 conjugation between Sm<sup>III</sup> at a fixed distance.
;
_journal_issue 20
_journal_name_full 'Dalton transactions (Cambridge, England : 2003)'
_journal_page_first 6908
_journal_page_last 6916
_journal_paper_doi 10.1039/c8dt00238j
_journal_volume 47
_journal_year 2018
_chemical_formula_moiety {Sm(hfac)3(PAnPO2)}C3H7
_chemical_formula_sum 'C56 H38 F18 O8 P2 Sm'
_chemical_formula_weight 1393.15
_chemical_name_common 'Samarium diphosphine dioxide'
_space_group_IT_number 15
_space_group_name_Hall '-C 2yc'
_space_group_name_H-M_alt 'C 1 2/c 1'
_symmetry_cell_setting monoclinic
_symmetry_space_group_name_Hall '-C 2yc'
_symmetry_space_group_name_H-M 'C 1 2/c 1'
_atom_sites_solution_hydrogens constr
_atom_sites_solution_primary direct
_atom_sites_solution_secondary difmap
_audit_creation_method SHELXL-97
_audit_update_record
;
2016-03-14 deposited with the CCDC.
2018-03-19 downloaded from the CCDC.
;
_cell_angle_alpha 90.00
_cell_angle_beta 123.4240(10)
_cell_angle_gamma 90.00
_cell_formula_units_Z 8
_cell_length_a 29.2306(4)
_cell_length_b 22.6434(3)
_cell_length_c 20.0087(3)
_cell_measurement_reflns_used 11399
_cell_measurement_temperature 143(2)
_cell_measurement_theta_max 28.7760
_cell_measurement_theta_min 3.1210
_cell_volume 11053.1(3)
_computing_cell_refinement
;
SHELX, G.M. Sheldrick, Acta Cryst.
(2008). A64, 112-122
;
_computing_data_collection
;
CrysAlisPro, Agilent Technologies,
Version 1.171.36.28 (release 01-02-2013 CrysAlis171 .NET)
(compiled Feb  1 2013,16:14:44)
;
_computing_data_reduction
;
CrysAlisPro, Agilent Technologies,
Version 1.171.36.28 (release 01-02-2013 CrysAlis171 .NET)
(compiled Feb  1 2013,16:14:44)
;
_computing_molecular_graphics
;
O. V. Dolomanov, L. J. Bourhis, R. J. Gildea, J. A. K. Howard and H. Puschmann,
OLEX2: a complete structure solution, refinement and analysis program.
J. Appl. Cryst. (2009). 42, 339-341.
;
_computing_publication_material
;
O. V. Dolomanov, L. J. Bourhis, R. J. Gildea, J. A. K. Howard and H. Puschmann,
OLEX2: a complete structure solution, refinement and analysis program.
J. Appl. Cryst. (2009). 42, 339-341.
;
_computing_structure_refinement
;
SHELX, G.M. Sheldrick, Acta Cryst.
(2008). A64, 112-122
;
_computing_structure_solution 'SUPERFLIP, J. Appl. Cryst. (2007) 40, 786-790'
_diffrn_ambient_temperature 143(2)
_diffrn_detector_area_resol_mean 16.0874
_diffrn_measured_fraction_theta_full 0.997
_diffrn_measured_fraction_theta_max 0.997
_diffrn_measurement_device_type 'Xcalibur, Eos'
_diffrn_measurement_method '\w scans'
_diffrn_radiation_monochromator graphite
_diffrn_radiation_source 'fine-focus sealed tube'
_diffrn_radiation_type MoK\a
_diffrn_radiation_wavelength 0.71073
_diffrn_reflns_av_R_equivalents 0.0315
_diffrn_reflns_av_sigmaI/netI 0.0460
_diffrn_reflns_limit_h_max 34
_diffrn_reflns_limit_h_min -26
_diffrn_reflns_limit_k_max 26
_diffrn_reflns_limit_k_min -25
_diffrn_reflns_limit_l_max 15
_diffrn_reflns_limit_l_min -23
_diffrn_reflns_number 23319
_diffrn_reflns_theta_full 25.00
_diffrn_reflns_theta_max 25.00
_diffrn_reflns_theta_min 3.03
_diffrn_standards_number 25892
_exptl_absorpt_coefficient_mu 1.236
_exptl_absorpt_correction_T_max 1.00000
_exptl_absorpt_correction_T_min 0.97440
_exptl_absorpt_correction_type multi-scan
_exptl_absorpt_process_details
;
CrysAlisPro, Agilent Technologies,
Version 1.171.36.28 (release 01-02-2013 CrysAlis171 .NET)
(compiled Feb  1 2013,16:14:44)
Empirical absorption correction using spherical harmonics,
 implemented in SCALE3 ABSPACK scaling algorithm.
;
_exptl_crystal_colour yellow
_exptl_crystal_density_diffrn 1.674
_exptl_crystal_density_method 'not measured'
_exptl_crystal_description block
_exptl_crystal_F_000 5536
_exptl_crystal_size_max 0.3
_exptl_crystal_size_mid 0.2
_exptl_crystal_size_min 0.2
_refine_diff_density_max 0.964
_refine_diff_density_min -1.287
_refine_diff_density_rms 0.097
_refine_ls_extinction_method none
_refine_ls_goodness_of_fit_ref 1.048
_refine_ls_hydrogen_treatment mixed
_refine_ls_matrix_type full
_refine_ls_number_parameters 904
_refine_ls_number_reflns 9710
_refine_ls_number_restraints 2936
_refine_ls_restrained_S_all 1.046
_refine_ls_R_factor_all 0.0532
_refine_ls_R_factor_gt 0.0395
_refine_ls_shift/su_max 0.001
_refine_ls_shift/su_mean 0.000
_refine_ls_structure_factor_coef Fsqd
_refine_ls_weighting_details 'calc w=1/[\s^2^(Fo^2^)+(0.0482P)^2^+39.4828P] where P=(Fo^2^+2Fc^2^)/3'
_refine_ls_weighting_scheme calc
_refine_ls_wR_factor_gt 0.0960
_refine_ls_wR_factor_ref 0.1065
_reflns_number_gt 7932
_reflns_number_total 9710
_reflns_threshold_expression >2sigma(I)
_cod_data_source_file c8dt00238j2.cif
_cod_data_source_block compound_3
_cod_depositor_comments 'Adding full bibliography for 7045893--7045895.cif.'
_cod_original_sg_symbol_H-M C2/c
_cod_database_code 7045893

loop_
_symmetry_equiv_pos_as_xyz
'x, y, z'
'-x, y, -z+1/2'
'x+1/2, y+1/2, z'
'-x+1/2, y+1/2, -z+1/2'
'-x, -y, -z'
'x, -y, z-1/2'
'-x+1/2, -y+1/2, -z'
'x+1/2, -y+1/2, z-1/2'

loop_
_atom_site_label
_atom_site_type_symbol
_atom_site_fract_x
_atom_site_fract_y
_atom_site_fract_z
_atom_site_U_iso_or_equiv
_atom_site_adp_type
_atom_site_occupancy
_atom_site_symmetry_multiplicity
_atom_site_calc_flag
_atom_site_refinement_flags
_atom_site_disorder_assembly
_atom_site_disorder_group
Sm Sm -0.357879(8) -0.232390(9) 0.164660(12) 0.01976(8) Uani 1 1 d U . .
P1 P -0.33018(5) -0.12283(5) 0.04573(7) 0.0263(3) Uani 1 1 d . . .
P2 P -0.22022(4) -0.14184(5) -0.14526(6) 0.0224(2) Uani 1 1 d . . .
F1 F -0.1555(2) -0.2407(3) 0.3620(4) 0.0564(18) Uani 0.66 1 d PU A 2
F2 F -0.1431(5) -0.1713(4) 0.4411(5) 0.050(2) Uani 0.66 1 d PU A 2
F3 F -0.1552(2) -0.1521(3) 0.3276(4) 0.0533(14) Uani 0.66 1 d PU A 2
F4 F -0.2883(3) -0.0752(3) 0.4305(4) 0.0590(19) Uani 0.66 1 d PU A 2
F5 F -0.3682(3) -0.1171(4) 0.3613(4) 0.0537(17) Uani 0.66 1 d PU A 2
F6 F -0.3642(2) -0.0494(4) 0.3020(4) 0.0612(19) Uani 0.66 1 d PU A 2
F7 F -0.2690(5) -0.3284(3) 0.4380(7) 0.067(2) Uani 0.66 1 d PU B 2
F8 F -0.3433(3) -0.3497(5) 0.4339(6) 0.069(3) Uani 0.66 1 d PU B 2
F9 F -0.3160(3) -0.2610(5) 0.4441(6) 0.061(2) Uani 0.66 1 d PU B 2
F10 F -0.4954(3) -0.4047(3) 0.1879(4) 0.0741(16) Uani 0.66 1 d PU B 2
F11 F -0.4930(2) -0.3949(3) 0.0753(3) 0.0653(15) Uani 0.66 1 d PU B 2
F12 F -0.5267(2) -0.3371(3) 0.1065(4) 0.093(2) Uani 0.66 1 d PU B 2
F13 F -0.5209(3) -0.1792(4) 0.1508(4) 0.0858(19) Uani 0.70 1 d PU C 2
F14 F -0.5831(6) -0.2086(6) 0.0379(9) 0.066(3) Uani 0.45 1 d PU C 2
F15 F -0.5416(3) -0.1186(4) 0.0569(5) 0.089(2) Uani 0.60 1 d PU C 2
F1A F -0.1454(10) -0.1527(7) 0.4264(12) 0.051(4) Uani 0.34 1 d PU A 1
F2A F -0.1590(6) -0.2434(8) 0.3970(9) 0.082(4) Uani 0.34 1 d PU A 1
F3A F -0.1567(5) -0.1853(6) 0.3210(7) 0.055(2) Uani 0.34 1 d PU A 1
F4A F -0.2936(6) -0.0555(5) 0.4083(8) 0.043(2) Uani 0.34 1 d PU A 1
F5A F -0.3489(5) -0.1227(7) 0.3919(7) 0.042(2) Uani 0.34 1 d PU A 1
F6A F -0.3443(5) -0.0418(7) 0.3218(8) 0.044(2) Uani 0.34 1 d PU A 1
F7A F -0.2664(10) -0.3062(7) 0.4439(13) 0.057(3) Uani 0.34 1 d PU B 1
F8A F -0.3252(6) -0.3607(8) 0.4404(12) 0.047(3) Uani 0.34 1 d PU B 1
F9A F -0.3363(6) -0.2640(10) 0.4329(11) 0.054(3) Uani 0.34 1 d PU B 1
F10A F -0.4683(5) -0.4371(6) 0.1802(8) 0.090(3) Uani 0.34 1 d PU B 1
F11A F -0.4738(5) -0.4231(6) 0.1110(8) 0.070(2) Uani 0.34 1 d PU B 1
F12A F -0.5183(5) -0.3635(7) 0.1425(9) 0.072(3) Uani 0.34 1 d PU B 1
F13A F -0.5305(6) -0.2162(7) 0.1438(10) 0.065(3) Uani 0.30 1 d PU C 1
F14A F -0.5859(5) -0.1872(5) 0.0198(7) 0.073(3) Uani 0.55 1 d PU C 1
F15A F -0.5280(5) -0.1295(7) 0.1049(8) 0.088(3) Uani 0.40 1 d PU C 1
F16 F -0.46649(12) -0.35098(14) -0.07390(19) 0.0543(8) Uani 1 1 d U C .
F17 F -0.48882(12) -0.27300(15) -0.14566(17) 0.0525(8) Uani 1 1 d U C .
F18 F -0.54705(11) -0.31443(16) -0.12778(18) 0.0586(9) Uani 1 1 d U C .
O3 O -0.26045(11) -0.21131(14) 0.25856(17) 0.0283(6) Uani 1 1 d U . .
O4 O -0.34758(12) -0.15018(13) 0.24740(18) 0.0301(6) Uani 1 1 d U . .
O5 O -0.33268(13) -0.27231(13) 0.29207(18) 0.0323(7) Uani 1 1 d U . .
O6 O -0.41899(12) -0.31209(15) 0.14824(19) 0.0359(7) Uani 1 1 d U . .
O7 O -0.44466(12) -0.18965(15) 0.1184(2) 0.0406(8) Uani 1 1 d U . .
O8 O -0.42172(11) -0.25717(14) 0.02282(17) 0.0291(6) Uani 1 1 d U . .
O1 O -0.33871(12) -0.16526(14) 0.09578(18) 0.0306(7) Uani 1 1 d U . .
O2 O -0.18730(11) -0.18934(13) -0.15185(17) 0.0267(6) Uani 1 1 d U . .
C1 C -0.17209(19) -0.1882(2) 0.3664(3) 0.0355(10) Uani 1 1 d U . .
C2 C -0.23429(17) -0.1827(2) 0.3225(3) 0.0274(9) Uani 1 1 d U A .
C3 C -0.25466(18) -0.1464(2) 0.3566(3) 0.0308(9) Uani 1 1 d U . .
H3A H -0.2302 -0.1304 0.4085 0.037 Uiso 1 1 calc R A .
C4 C -0.31008(18) -0.1334(2) 0.3157(3) 0.0282(9) Uani 1 1 d U A .
C5 C -0.3300(2) -0.0919(2) 0.3552(3) 0.0381(11) Uani 1 1 d U . .
C6 C -0.3201(2) -0.3111(3) 0.4092(3) 0.0473(12) Uani 1 1 d U . .
C7 C -0.3525(2) -0.3074(2) 0.3182(3) 0.0360(10) Uani 1 1 d U B .
C8 C -0.3994(2) -0.3412(2) 0.2740(3) 0.0442(11) Uani 1 1 d U . .
H8A H -0.4111 -0.3651 0.3009 0.053 Uiso 1 1 calc R B .
C9 C -0.4295(2) -0.3408(2) 0.1912(3) 0.0403(10) Uani 1 1 d U B .
C10 C -0.4814(3) -0.3781(3) 0.1448(4) 0.0591(14) Uani 1 1 d U . .
C11 C -0.5361(2) -0.1797(3) 0.0783(4) 0.0598(15) Uani 1 1 d U . .
C12 C -0.49269(18) -0.2041(2) 0.0651(3) 0.0412(11) Uani 1 1 d U C .
C13 C -0.51006(19) -0.2389(2) -0.0021(3) 0.0388(10) Uani 1 1 d U . .
H13A H -0.5481 -0.2465 -0.0385 0.047 Uiso 1 1 calc R C .
C14 C -0.47256(18) -0.2628(2) -0.0167(3) 0.0335(10) Uani 1 1 d U C .
C15 C -0.49433(19) -0.3011(2) -0.0915(3) 0.0386(11) Uani 1 1 d U . .
C16 C -0.39195(19) -0.0818(2) -0.0199(3) 0.0377(10) Uani 1 1 d U . .
C17 C -0.4358(2) -0.0897(3) -0.0124(3) 0.0487(12) Uani 1 1 d U . .
H17A H -0.4330 -0.1166 0.0262 0.058 Uiso 1 1 calc R . .
C18 C -0.4838(2) -0.0584(3) -0.0611(4) 0.0660(15) Uani 1 1 d U . .
H18A H -0.5145 -0.0653 -0.0576 0.079 Uiso 1 1 calc R . .
C19 C -0.4874(3) -0.0171(3) -0.1148(4) 0.0704(17) Uani 1 1 d U . .
H19A H -0.5201 0.0050 -0.1472 0.084 Uiso 1 1 calc R . .
C20 C -0.4436(2) -0.0084(3) -0.1209(4) 0.0609(15) Uani 1 1 d U . .
H20A H -0.4462 0.0197 -0.1581 0.073 Uiso 1 1 calc R . .
C21 C -0.3961(2) -0.0396(2) -0.0742(3) 0.0451(11) Uani 1 1 d U . .
H21A H -0.3658 -0.0326 -0.0786 0.054 Uiso 1 1 calc R . .
C22 C -0.27847(18) -0.0689(2) 0.1082(3) 0.0297(9) Uani 1 1 d U . .
C23 C -0.25966(19) -0.0661(2) 0.1890(3) 0.0333(9) Uani 1 1 d U . .
H23A H -0.2757 -0.0906 0.2093 0.040 Uiso 1 1 calc R . .
C24 C -0.2176(2) -0.0277(2) 0.2399(3) 0.0413(11) Uani 1 1 d U . .
H24A H -0.2043 -0.0266 0.2953 0.050 Uiso 1 1 calc R . .
C25 C -0.1950(2) 0.0092(2) 0.2099(3) 0.0478(12) Uani 1 1 d U . .
H25A H -0.1661 0.0354 0.2446 0.057 Uiso 1 1 calc R . .
C26 C -0.2150(2) 0.0074(2) 0.1294(3) 0.0461(12) Uani 1 1 d U . .
H26A H -0.2005 0.0335 0.1084 0.055 Uiso 1 1 calc R . .
C27 C -0.2555(2) -0.0314(2) 0.0793(3) 0.0380(10) Uani 1 1 d U . .
H27A H -0.2681 -0.0327 0.0243 0.046 Uiso 1 1 calc R . .
C28 C -0.30492(18) -0.1562(2) -0.0106(3) 0.0282(8) Uani 1 1 d U . .
C29 C -0.33780(18) -0.1650(2) -0.0948(3) 0.0311(9) Uani 1 1 d U . .
C30 C -0.39590(19) -0.1701(2) -0.1388(3) 0.0425(10) Uani 1 1 d U . .
H30A H -0.4141 -0.1668 -0.1117 0.051 Uiso 1 1 calc R . .
C31 C -0.4257(2) -0.1796(3) -0.2191(3) 0.0546(13) Uani 1 1 d U . .
H31A H -0.4645 -0.1820 -0.2475 0.066 Uiso 1 1 calc R . .
C32 C -0.4000(2) -0.1859(3) -0.2605(3) 0.0479(12) Uani 1 1 d U . .
H32A H -0.4214 -0.1929 -0.3166 0.057 Uiso 1 1 calc R . .
C33 C -0.34508(18) -0.1822(2) -0.2213(3) 0.0345(9) Uani 1 1 d U . .
H33A H -0.3283 -0.1877 -0.2502 0.041 Uiso 1 1 calc R . .
C34 C -0.31160(17) -0.1704(2) -0.1377(3) 0.0286(9) Uani 1 1 d U . .
C35 C -0.25417(17) -0.16455(19) -0.0959(3) 0.0260(8) Uani 1 1 d U . .
C36 C -0.22184(17) -0.16988(18) -0.0117(3) 0.0260(8) Uani 1 1 d U . .
C37 C -0.16369(18) -0.1762(2) 0.0325(3) 0.0314(9) Uani 1 1 d U . .
H37A H -0.1457 -0.1779 0.0048 0.038 Uiso 1 1 calc R . .
C38 C -0.1336(2) -0.1799(2) 0.1138(3) 0.0379(10) Uani 1 1 d U . .
H38A H -0.0949 -0.1832 0.1425 0.045 Uiso 1 1 calc R . .
C39 C -0.15971(19) -0.1788(2) 0.1559(3) 0.0363(10) Uani 1 1 d U . .
H39A H -0.1382 -0.1817 0.2126 0.044 Uiso 1 1 calc R . .
C40 C -0.21466(19) -0.1735(2) 0.1168(3) 0.0302(9) Uani 1 1 d U . .
H40A H -0.2315 -0.1742 0.1460 0.036 Uiso 1 1 calc R . .
C41 C -0.24785(18) -0.16688(19) 0.0313(3) 0.0273(8) Uani 1 1 d U . .
C42 C -0.17745(17) -0.07993(19) -0.0877(3) 0.0276(9) Uani 1 1 d U . .
C43 C -0.19439(19) -0.0374(2) -0.0558(3) 0.0331(9) Uani 1 1 d U . .
H43A H -0.2283 -0.0420 -0.0603 0.040 Uiso 1 1 calc R . .
C44 C -0.1621(2) 0.0116(2) -0.0175(3) 0.0407(11) Uani 1 1 d U . .
H44A H -0.1739 0.0407 0.0040 0.049 Uiso 1 1 calc R . .
C45 C -0.1131(2) 0.0182(2) -0.0106(3) 0.0494(13) Uani 1 1 d U . .
H45A H -0.0912 0.0521 0.0150 0.059 Uiso 1 1 calc R . .
C46 C -0.0956(2) -0.0244(2) -0.0408(3) 0.0470(12) Uani 1 1 d U . .
H46A H -0.0612 -0.0199 -0.0349 0.056 Uiso 1 1 calc R . .
C47 C -0.12761(18) -0.0737(2) -0.0797(3) 0.0352(10) Uani 1 1 d U . .
H47A H -0.1154 -0.1029 -0.1006 0.042 Uiso 1 1 calc R . .
C48 C -0.26960(17) -0.1110(2) -0.2412(3) 0.0314(9) Uani 1 1 d U . .
C49 C -0.30413(19) -0.0652(2) -0.2495(3) 0.0417(11) Uani 1 1 d U . .
H49A H -0.3013 -0.0493 -0.2034 0.050 Uiso 1 1 calc R . .
C50 C -0.3428(2) -0.0428(3) -0.3249(3) 0.0498(13) Uani 1 1 d U . .
H50A H -0.3662 -0.0114 -0.3305 0.060 Uiso 1 1 calc R . .
C51 C -0.3468(2) -0.0661(3) -0.3912(3) 0.0540(14) Uani 1 1 d U . .
H51A H -0.3737 -0.0513 -0.4428 0.065 Uiso 1 1 calc R . .
C52 C -0.3125(2) -0.1108(3) -0.3838(3) 0.0487(13) Uani 1 1 d U . .
H52A H -0.3146 -0.1262 -0.4296 0.058 Uiso 1 1 calc R . .
C53 C -0.27452(15) -0.13289(17) -0.3077(2) 0.0377(11) Uani 1 1 d U . .
H53A H -0.2513 -0.1644 -0.3024 0.045 Uiso 1 1 calc R . .
C54 C -0.01991(15) -0.07871(17) 0.2474(2) 0.059(4) Uani 0.40 1 d PRU . 2
C55 C -0.42031(15) -0.53361(17) 0.2929(2) 0.114(4) Uani 0.50 1 d PRU . 2
C54A C -0.03638(15) -0.04843(17) 0.2043(2) 0.077(4) Uani 0.60 1 d PRU . 1
C55A C -0.43738(15) -0.56023(17) 0.2450(2) 0.092(4) Uani 0.50 1 d PRU . 1
C56 C -0.44171(15) -0.54181(17) 0.1833(2) 0.162(4) Uani 1 1 d RU . .

loop_
_atom_site_aniso_label
_atom_site_aniso_U_11
_atom_site_aniso_U_22
_atom_site_aniso_U_33
_atom_site_aniso_U_23
_atom_site_aniso_U_13
_atom_site_aniso_U_12
Sm 0.01806(12) 0.02390(13) 0.01900(12) -0.00039(9) 0.01127(10) -0.00041(9)
P1 0.0292(6) 0.0287(6) 0.0264(6) 0.0007(5) 0.0188(5) -0.0001(5)
P2 0.0223(5) 0.0233(6) 0.0231(6) 0.0000(5) 0.0134(5) -0.0009(5)
F1 0.027(2) 0.060(3) 0.054(3) -0.027(3) 0.004(3) 0.012(2)
F2 0.031(3) 0.071(5) 0.032(3) -0.013(3) 0.007(2) 0.004(4)
F3 0.033(2) 0.061(3) 0.064(3) 0.015(3) 0.026(2) -0.004(3)
F4 0.057(3) 0.070(4) 0.042(3) -0.022(3) 0.022(3) 0.015(3)
F5 0.054(4) 0.064(3) 0.062(4) -0.015(3) 0.044(3) -0.009(3)
F6 0.050(4) 0.058(4) 0.058(4) -0.015(3) 0.019(3) 0.017(3)
F7 0.067(4) 0.073(5) 0.038(3) 0.005(4) 0.015(3) 0.010(4)
F8 0.078(5) 0.083(5) 0.040(3) 0.017(3) 0.028(4) -0.022(4)
F9 0.069(4) 0.065(3) 0.037(3) -0.013(3) 0.022(4) -0.010(4)
F10 0.063(3) 0.092(4) 0.072(3) 0.008(3) 0.040(3) -0.040(3)
F11 0.055(3) 0.083(3) 0.051(3) -0.019(3) 0.025(2) -0.042(3)
F12 0.042(3) 0.107(4) 0.091(4) 0.027(3) 0.012(3) -0.018(3)
F13 0.054(3) 0.139(5) 0.066(3) -0.016(4) 0.034(3) 0.018(4)
F14 0.034(4) 0.090(6) 0.076(5) -0.016(5) 0.032(4) 0.005(5)
F15 0.062(4) 0.088(4) 0.093(5) -0.008(4) 0.027(4) 0.037(3)
F1A 0.032(5) 0.053(6) 0.047(6) -0.023(5) 0.008(5) -0.001(5)
F2A 0.047(5) 0.065(5) 0.073(6) 0.003(6) -0.006(5) 0.000(5)
F3A 0.034(4) 0.082(5) 0.047(4) -0.013(5) 0.022(3) -0.003(5)
F4A 0.041(3) 0.039(4) 0.042(4) -0.014(3) 0.018(3) -0.001(3)
F5A 0.046(5) 0.054(5) 0.042(5) 0.000(4) 0.033(4) 0.000(4)
F6A 0.044(4) 0.034(4) 0.043(4) -0.007(3) 0.016(3) 0.005(3)
F7A 0.065(5) 0.057(6) 0.032(5) -0.001(6) 0.016(4) -0.009(6)
F8A 0.064(6) 0.045(5) 0.033(5) 0.007(4) 0.026(5) -0.002(5)
F9A 0.062(5) 0.064(5) 0.038(5) -0.010(4) 0.028(5) -0.001(5)
F10A 0.071(3) 0.072(4) 0.078(4) 0.007(3) 0.010(3) -0.020(3)
F11A 0.057(3) 0.076(4) 0.066(4) -0.011(4) 0.028(3) -0.020(3)
F12A 0.044(5) 0.097(6) 0.073(5) -0.007(5) 0.032(4) -0.011(5)
F13A 0.049(4) 0.089(6) 0.072(5) -0.004(5) 0.042(4) 0.012(5)
F14A 0.033(3) 0.099(6) 0.066(5) -0.011(4) 0.014(3) 0.021(4)
F15A 0.054(5) 0.087(6) 0.093(6) -0.033(5) 0.022(5) 0.020(5)
F16 0.0453(17) 0.0485(18) 0.0494(18) -0.0107(15) 0.0135(15) 0.0044(15)
F17 0.0483(17) 0.078(2) 0.0306(15) 0.0030(15) 0.0213(14) 0.0041(16)
F18 0.0290(15) 0.087(2) 0.0494(18) -0.0271(18) 0.0148(14) -0.0144(15)
O3 0.0249(14) 0.0349(15) 0.0257(14) -0.0051(13) 0.0144(12) -0.0023(12)
O4 0.0283(14) 0.0312(14) 0.0315(15) -0.0074(10) 0.0170(12) 0.0003(12)
O5 0.0380(15) 0.0343(15) 0.0280(14) -0.0003(13) 0.0204(12) -0.0079(13)
O6 0.0308(14) 0.0465(16) 0.0343(15) -0.0028(14) 0.0205(12) -0.0139(11)
O7 0.0265(14) 0.0491(17) 0.0394(16) -0.0112(15) 0.0138(13) 0.0040(13)
O8 0.0197(14) 0.0446(17) 0.0218(10) 0.0008(12) 0.0107(10) -0.0022(12)
O1 0.0313(14) 0.0349(15) 0.0319(15) 0.0032(13) 0.0215(12) -0.0016(13)
O2 0.0268(14) 0.0283(15) 0.0290(15) -0.0022(13) 0.0178(12) 0.0021(12)
C1 0.030(2) 0.044(3) 0.028(2) -0.008(2) 0.0138(18) -0.001(2)
C2 0.0281(18) 0.029(2) 0.0273(19) -0.0014(17) 0.0166(16) -0.0032(17)
C3 0.0330(18) 0.035(2) 0.0273(18) -0.0067(17) 0.0187(15) -0.0031(17)
C4 0.0324(19) 0.029(2) 0.0282(19) -0.0022(17) 0.0200(16) -0.0051(17)
C5 0.038(2) 0.038(2) 0.042(2) -0.010(2) 0.024(2) -0.002(2)
C6 0.060(3) 0.050(3) 0.034(2) 0.001(2) 0.027(2) -0.009(2)
C7 0.043(2) 0.040(2) 0.033(2) 0.0002(19) 0.0259(18) -0.0038(19)
C8 0.047(2) 0.055(2) 0.041(2) 0.003(2) 0.0306(18) -0.015(2)
C9 0.0358(19) 0.053(2) 0.040(2) -0.001(2) 0.0256(17) -0.0090(19)
C10 0.047(3) 0.077(3) 0.055(3) 0.000(3) 0.029(2) -0.024(2)
C11 0.031(2) 0.080(3) 0.053(3) -0.016(3) 0.013(2) 0.007(3)
C12 0.0234(19) 0.054(2) 0.042(2) -0.001(2) 0.0156(17) 0.0061(19)
C13 0.0227(19) 0.054(2) 0.035(2) -0.003(2) 0.0124(17) 0.0027(18)
C14 0.0234(19) 0.044(2) 0.027(2) 0.0034(19) 0.0103(17) -0.0007(18)
C15 0.026(2) 0.054(3) 0.030(2) -0.005(2) 0.0118(19) -0.001(2)
C16 0.0368(19) 0.045(2) 0.038(2) 0.0057(19) 0.0248(17) 0.0034(18)
C17 0.041(2) 0.058(3) 0.052(2) 0.018(2) 0.0288(19) 0.011(2)
C18 0.045(3) 0.083(3) 0.072(3) 0.027(3) 0.034(2) 0.021(3)
C19 0.052(3) 0.078(3) 0.067(3) 0.029(3) 0.023(3) 0.023(3)
C20 0.051(3) 0.070(3) 0.055(3) 0.027(3) 0.025(2) 0.012(3)
C21 0.041(2) 0.053(2) 0.044(2) 0.012(2) 0.0248(18) 0.003(2)
C22 0.0369(19) 0.0300(19) 0.0330(19) -0.0009(17) 0.0261(16) 0.0026(17)
C23 0.041(2) 0.033(2) 0.0341(19) -0.0030(18) 0.0252(17) -0.0022(17)
C24 0.049(2) 0.037(2) 0.041(2) -0.009(2) 0.026(2) 0.000(2)
C25 0.048(3) 0.040(3) 0.054(3) -0.016(2) 0.027(2) -0.010(2)
C26 0.055(3) 0.042(3) 0.050(3) -0.008(2) 0.034(2) -0.013(2)
C27 0.047(2) 0.035(2) 0.039(2) -0.0034(18) 0.0283(17) -0.0039(18)
C28 0.0331(17) 0.0292(18) 0.0319(17) -0.0011(15) 0.0240(14) -0.0066(15)
C29 0.0307(18) 0.036(2) 0.0335(19) -0.0055(17) 0.0219(15) -0.0077(16)
C30 0.0322(19) 0.060(2) 0.041(2) -0.011(2) 0.0235(17) -0.0119(19)
C31 0.033(2) 0.080(3) 0.046(2) -0.017(2) 0.018(2) -0.017(2)
C32 0.037(2) 0.066(3) 0.037(2) -0.016(2) 0.0185(19) -0.016(2)
C33 0.0320(18) 0.042(2) 0.0337(19) -0.0068(18) 0.0207(16) -0.0101(17)
C34 0.0290(17) 0.0318(19) 0.0294(18) -0.0043(16) 0.0190(15) -0.0068(16)
C35 0.0287(16) 0.0249(17) 0.0300(17) -0.0032(15) 0.0197(14) -0.0026(15)
C36 0.0325(17) 0.0215(18) 0.0293(18) -0.0006(16) 0.0204(15) -0.0014(15)
C37 0.0322(18) 0.0302(19) 0.0353(19) 0.0028(17) 0.0208(16) 0.0044(16)
C38 0.033(2) 0.044(2) 0.035(2) 0.002(2) 0.0181(18) 0.0095(19)
C39 0.039(2) 0.040(2) 0.030(2) 0.0042(19) 0.0192(18) 0.0077(19)
C40 0.0391(18) 0.0278(19) 0.0300(18) 0.0005(16) 0.0229(15) 0.0026(16)
C41 0.0323(18) 0.0225(18) 0.0316(18) -0.0005(16) 0.0205(15) -0.0019(15)
C42 0.0284(18) 0.0265(19) 0.0302(19) 0.0003(17) 0.0175(15) -0.0016(16)
C43 0.0357(19) 0.028(2) 0.037(2) -0.0022(18) 0.0210(17) -0.0030(17)
C44 0.049(2) 0.027(2) 0.041(2) -0.003(2) 0.022(2) -0.003(2)
C45 0.048(3) 0.031(2) 0.047(3) -0.006(2) 0.013(2) -0.014(2)
C46 0.035(2) 0.042(3) 0.056(3) -0.003(2) 0.020(2) -0.009(2)
C47 0.032(2) 0.033(2) 0.039(2) 0.0003(19) 0.0184(17) -0.0028(18)
C48 0.0246(17) 0.034(2) 0.0322(19) 0.0025(17) 0.0134(15) -0.0039(16)
C49 0.034(2) 0.037(2) 0.042(2) 0.0029(19) 0.0134(18) -0.0019(18)
C50 0.035(2) 0.041(3) 0.049(3) 0.007(2) 0.008(2) -0.002(2)
C51 0.038(2) 0.055(3) 0.041(3) 0.019(2) 0.003(2) -0.009(2)
C52 0.044(2) 0.057(3) 0.031(2) 0.006(2) 0.012(2) -0.008(2)
C53 0.032(2) 0.042(2) 0.035(2) 0.005(2) 0.0158(18) -0.0042(19)
C54 0.065(6) 0.040(6) 0.046(6) -0.008(5) 0.014(6) -0.024(5)
C55 0.096(6) 0.083(6) 0.096(6) 0.016(6) 0.011(6) 0.000(5)
C54A 0.076(7) 0.043(6) 0.080(7) -0.032(5) 0.022(6) -0.012(5)
C55A 0.094(6) 0.068(6) 0.062(6) 0.010(5) 0.011(5) 0.010(5)
C56 0.122(5) 0.113(5) 0.136(5) -0.004(5) -0.001(5) -0.004(4)

loop_
_atom_type_symbol
_atom_type_description
_atom_type_scat_dispersion_real
_atom_type_scat_dispersion_imag
_atom_type_scat_source
C C 0.0033 0.0016 'International Tables Vol C Tables 4.2.6.8 and 6.1.1.4'
H H 0.0000 0.0000 'International Tables Vol C Tables 4.2.6.8 and 6.1.1.4'
F F 0.0171 0.0103 'International Tables Vol C Tables 4.2.6.8 and 6.1.1.4'
O O 0.0106 0.0060 'International Tables Vol C Tables 4.2.6.8 and 6.1.1.4'
P P 0.1023 0.0942 'International Tables Vol C Tables 4.2.6.8 and 6.1.1.4'
Sm Sm -0.1638 3.4418 'International Tables Vol C Tables 4.2.6.8 and 6.1.1.4'

loop_
_geom_angle_atom_site_label_1
_geom_angle_atom_site_label_2
_geom_angle_atom_site_label_3
_geom_angle
_geom_angle_site_symmetry_1
_geom_angle_site_symmetry_3
O2 Sm O1 95.57(10) 7_445 .
O2 Sm O7 145.44(11) 7_445 .
O1 Sm O7 93.29(11) . .
O2 Sm O4 144.22(10) 7_445 .
O1 Sm O4 85.52(11) . .
O7 Sm O4 69.73(10) . .
O2 Sm O5 88.24(10) 7_445 .
O1 Sm O5 147.45(10) . .
O7 Sm O5 101.75(11) . .
O4 Sm O5 73.22(10) . .
O2 Sm O6 80.66(11) 7_445 .
O1 Sm O6 143.77(11) . .
O7 Sm O6 72.67(11) . .
O4 Sm O6 118.24(10) . .
O5 Sm O6 68.75(10) . .
O2 Sm O3 74.90(10) 7_445 .
O1 Sm O3 76.59(10) . .
O7 Sm O3 139.64(11) . .
O4 Sm O3 70.59(10) . .
O5 Sm O3 73.25(10) . .
O6 Sm O3 135.01(11) . .
O2 Sm O8 79.22(10) 7_445 .
O1 Sm O8 74.99(10) . .
O7 Sm O8 70.97(11) . .
O4 Sm O8 134.64(10) . .
O5 Sm O8 137.20(10) . .
O6 Sm O8 68.89(10) . .
O3 Sm O8 139.09(10) . .
O1 P1 C16 110.3(2) . .
O1 P1 C22 110.71(19) . .
C16 P1 C22 106.1(2) . .
O1 P1 C28 114.88(19) . .
C16 P1 C28 110.4(2) . .
C22 P1 C28 103.9(2) . .
O2 P2 C48 111.3(2) . .
O2 P2 C42 111.15(18) . .
C48 P2 C42 104.3(2) . .
O2 P2 C35 114.48(19) . .
C48 P2 C35 109.5(2) . .
C42 P2 C35 105.5(2) . .
C5 F4A F6A 51.3(7) . .
C5 F6A F4A 53.4(7) . .
F11A F10A C10 55.4(8) . .
C10 F11A F10A 67.0(10) . .
C2 O3 Sm 133.2(3) . .
C4 O4 Sm 133.8(3) . .
C7 O5 Sm 137.5(3) . .
C9 O6 Sm 137.6(3) . .
C12 O7 Sm 133.0(3) . .
C14 O8 Sm 129.6(3) . .
P1 O1 Sm 175.9(2) . .
P2 O2 Sm 175.50(18) . 7_445
F3A C1 F1A 112.3(14) . .
F3A C1 F1 72.2(8) . .
F1A C1 F1 125.0(10) . .
F3A C1 F2 124.4(9) . .
F1A C1 F2 22.0(9) . .
F1 C1 F2 108.3(6) . .
F3A C1 F2A 105.0(11) . .
F1A C1 F2A 106.2(10) . .
F1 C1 F2A 33.3(7) . .
F2 C1 F2A 84.8(8) . .
F3A C1 F3 33.1(6) . .
F1A C1 F3 86.3(11) . .
F1 C1 F3 103.8(6) . .
F2 C1 F3 105.1(7) . .
F2A C1 F3 134.2(9) . .
F3A C1 C2 112.4(7) . .
F1A C1 C2 113.6(12) . .
F1 C1 C2 113.9(5) . .
F2 C1 C2 116.7(7) . .
F2A C1 C2 106.6(8) . .
F3 C1 C2 107.9(4) . .
O3 C2 C3 128.4(4) . .
O3 C2 C1 114.1(4) . .
C3 C2 C1 117.5(4) . .
C4 C3 C2 120.9(4) . .
C4 C3 H3A 119.6 . .
C2 C3 H3A 119.6 . .
O4 C4 C3 128.0(4) . .
O4 C4 C5 113.4(4) . .
C3 C4 C5 118.6(4) . .
F6A C5 F4A 75.4(8) . .
F6A C5 F5 112.6(8) . .
F4A C5 F5 123.4(9) . .
F6A C5 F5A 129.9(11) . .
F4A C5 F5A 106.3(9) . .
F5 C5 F5A 24.9(5) . .
F6A C5 F4 99.7(7) . .
F4A C5 F4 25.3(6) . .
F5 C5 F4 107.6(6) . .
F5A C5 F4 85.7(7) . .
F6A C5 F6 22.2(6) . .
F4A C5 F6 96.1(7) . .
F5 C5 F6 94.7(6) . .
F5A C5 F6 116.5(7) . .
F4 C5 F6 119.0(5) . .
F6A C5 C4 112.7(9) . .
F4A C5 C4 115.9(8) . .
F5 C5 C4 111.4(5) . .
F5A C5 C4 110.8(8) . .
F4 C5 C4 112.1(5) . .
F6 C5 C4 110.6(5) . .
F9 C6 F7A 85.0(9) . .
F9 C6 F7 105.9(6) . .
F7A C6 F7 22.3(7) . .
F9 C6 F8A 119.0(11) . .
F7A C6 F8A 103.3(11) . .
F7 C6 F8A 86.4(9) . .
F9 C6 F9A 22.1(7) . .
F7A C6 F9A 107.0(11) . .
F7 C6 F9A 127.3(9) . .
F8A C6 F9A 110.5(13) . .
F9 C6 F8 106.6(8) . .
F7A C6 F8 123.3(10) . .
F7 C6 F8 108.6(7) . .
F8A C6 F8 22.8(8) . .
F9A C6 F8 92.3(11) . .
F9 C6 C7 113.9(6) . .
F7A C6 C7 113.5(11) . .
F7 C6 C7 110.2(7) . .
F8A C6 C7 116.7(9) . .
F9A C6 C7 105.6(9) . .
F8 C6 C7 111.3(6) . .
O5 C7 C8 127.3(5) . .
O5 C7 C6 114.0(4) . .
C8 C7 C6 118.7(4) . .
C7 C8 C9 121.0(5) . .
C7 C8 H8A 119.5 . .
C9 C8 H8A 119.5 . .
O6 C9 C8 126.5(5) . .
O6 C9 C10 114.3(5) . .
C8 C9 C10 119.3(5) . .
F12A C10 F10 60.4(9) . .
F12A C10 F11 111.9(9) . .
F10 C10 F11 126.1(6) . .
F12A C10 F11A 130.8(10) . .
F10 C10 F11A 100.9(8) . .
F11 C10 F11A 39.9(6) . .
F12A C10 F12 36.5(9) . .
F10 C10 F12 96.9(7) . .
F11 C10 F12 90.0(6) . .
F11A C10 F12 126.6(8) . .
F12A C10 F10A 106.6(11) . .
F10 C10 F10A 49.0(7) . .
F11 C10 F10A 95.4(8) . .
F11A C10 F10A 57.6(9) . .
F12 C10 F10A 140.0(8) . .
F12A C10 C9 118.7(9) . .
F10 C10 C9 115.3(5) . .
F11 C10 C9 113.6(5) . .
F11A C10 C9 110.4(7) . .
F12 C10 C9 106.3(6) . .
F10A C10 C9 107.6(7) . .
F15A C11 F13 68.3(9) . .
F15A C11 F14A 111.8(9) . .
F13 C11 F14A 123.6(9) . .
F15A C11 F14 127.7(10) . .
F13 C11 F14 107.1(9) . .
F14A C11 F14 25.8(8) . .
F15A C11 F15 36.2(7) . .
F13 C11 F15 104.2(7) . .
F14A C11 F15 88.3(7) . .
F14 C11 F15 112.7(8) . .
F15A C11 F13A 103.6(11) . .
F13 C11 F13A 35.9(6) . .
F14A C11 F13A 104.5(10) . .
F14 C11 F13A 80.5(9) . .
F15 C11 F13A 138.1(9) . .
F15A C11 C12 115.5(8) . .
F13 C11 C12 113.7(5) . .
F14A C11 C12 115.2(8) . .
F14 C11 C12 113.4(9) . .
F15 C11 C12 105.3(6) . .
F13A C11 C12 104.7(7) . .
O7 C12 C13 127.8(4) . .
O7 C12 C11 113.8(5) . .
C13 C12 C11 118.3(4) . .
C14 C13 C12 120.9(4) . .
C14 C13 H13A 119.6 . .
C12 C13 H13A 119.6 . .
O8 C14 C13 129.1(5) . .
O8 C14 C15 112.6(4) . .
C13 C14 C15 118.3(4) . .
F16 C15 F18 108.0(4) . .
F16 C15 F17 106.9(4) . .
F18 C15 F17 106.7(4) . .
F16 C15 C14 111.1(4) . .
F18 C15 C14 113.3(4) . .
F17 C15 C14 110.6(4) . .
C17 C16 C21 118.9(5) . .
C17 C16 P1 118.2(4) . .
C21 C16 P1 122.8(4) . .
C16 C17 C18 119.9(5) . .
C16 C17 H17A 120.0 . .
C18 C17 H17A 120.0 . .
C19 C18 C17 120.4(6) . .
C19 C18 H18A 119.8 . .
C17 C18 H18A 119.8 . .
C20 C19 C18 119.6(6) . .
C20 C19 H19A 120.2 . .
C18 C19 H19A 120.2 . .
C19 C20 C21 120.9(6) . .
C19 C20 H20A 119.6 . .
C21 C20 H20A 119.6 . .
C20 C21 C16 120.2(5) . .
C20 C21 H21A 119.9 . .
C16 C21 H21A 119.9 . .
C27 C22 C23 118.8(4) . .
C27 C22 P1 122.5(4) . .
C23 C22 P1 118.7(3) . .
C24 C23 C22 120.4(5) . .
C24 C23 H23A 119.8 . .
C22 C23 H23A 119.8 . .
C23 C24 C25 119.9(5) . .
C23 C24 H24A 120.1 . .
C25 C24 H24A 120.1 . .
C26 C25 C24 119.4(5) . .
C26 C25 H25A 120.3 . .
C24 C25 H25A 120.3 . .
C27 C26 C25 120.9(5) . .
C27 C26 H26A 119.5 . .
C25 C26 H26A 119.5 . .
C26 C27 C22 120.6(5) . .
C26 C27 H27A 119.7 . .
C22 C27 H27A 119.7 . .
C41 C28 C29 119.0(4) . .
C41 C28 P1 116.9(3) . .
C29 C28 P1 123.6(3) . .
C28 C29 C30 122.9(4) . .
C28 C29 C34 119.1(4) . .
C30 C29 C34 118.1(4) . .
C31 C30 C29 120.9(5) . .
C31 C30 H30A 119.5 . .
C29 C30 H30A 119.5 . .
C30 C31 C32 120.9(5) . .
C30 C31 H31A 119.5 . .
C32 C31 H31A 119.5 . .
C33 C32 C31 120.4(5) . .
C33 C32 H32A 119.8 . .
C31 C32 H32A 119.8 . .
C32 C33 C34 121.6(4) . .
C32 C33 H33A 119.2 . .
C34 C33 H33A 119.2 . .
C35 C34 C33 122.6(4) . .
C35 C34 C29 119.3(4) . .
C33 C34 C29 118.1(4) . .
C34 C35 C36 119.8(4) . .
C34 C35 P2 122.1(3) . .
C36 C35 P2 117.7(3) . .
C35 C36 C37 122.3(4) . .
C35 C36 C41 119.1(4) . .
C37 C36 C41 118.6(4) . .
C38 C37 C36 120.7(4) . .
C38 C37 H37A 119.6 . .
C36 C37 H37A 119.6 . .
C37 C38 C39 120.5(4) . .
C37 C38 H38A 119.8 . .
C39 C38 H38A 119.8 . .
C40 C39 C38 121.0(5) . .
C40 C39 H39A 119.5 . .
C38 C39 H39A 119.5 . .
C39 C40 C41 120.5(4) . .
C39 C40 H40A 119.7 . .
C41 C40 H40A 119.7 . .
C28 C41 C36 119.7(4) . .
C28 C41 C40 121.8(4) . .
C36 C41 C40 118.5(4) . .
C47 C42 C43 119.7(4) . .
C47 C42 P2 117.9(3) . .
C43 C42 P2 122.3(3) . .
C44 C43 C42 120.3(4) . .
C44 C43 H43A 119.9 . .
C42 C43 H43A 119.9 . .
C45 C44 C43 120.0(5) . .
C45 C44 H44A 120.0 . .
C43 C44 H44A 120.0 . .
C44 C45 C46 120.1(5) . .
C44 C45 H45A 120.0 . .
C46 C45 H45A 120.0 . .
C45 C46 C47 120.6(5) . .
C45 C46 H46A 119.7 . .
C47 C46 H46A 119.7 . .
C42 C47 C46 119.3(5) . .
C42 C47 H47A 120.4 . .
C46 C47 H47A 120.4 . .
C53 C48 C49 118.7(4) . .
C53 C48 P2 119.9(3) . .
C49 C48 P2 121.4(4) . .
C50 C49 C48 120.2(5) . .
C50 C49 H49A 119.9 . .
C48 C49 H49A 119.9 . .
C51 C50 C49 119.7(5) . .
C51 C50 H50A 120.2 . .
C49 C50 H50A 120.2 . .
C50 C51 C52 120.7(5) . .
C50 C51 H51A 119.6 . .
C52 C51 H51A 119.6 . .
C51 C52 C53 118.5(5) . .
C51 C52 H52A 120.7 . .
C53 C52 H52A 120.7 . .
C48 C53 C52 122.2(4) . .
C48 C53 H53A 118.9 . .
C52 C53 H53A 118.9 . .
C54 C54 C55 139.2(4) 2 4_455
C54 C55 C56 79.0(3) 4_445 .
C55A C54A C54A 93.7(4) 4_455 2
C56 C55A C54A 139.0(2) . 4_445
C55A C56 C55 27.2 . .

loop_
_geom_bond_atom_site_label_1
_geom_bond_atom_site_label_2
_geom_bond_distance
_geom_bond_site_symmetry_2
Sm O2 2.307(3) 7_445
Sm O1 2.318(3) .
Sm O7 2.375(3) .
Sm O4 2.397(3) .
Sm O5 2.406(3) .
Sm O6 2.431(3) .
Sm O3 2.444(3) .
Sm O8 2.453(3) .
P1 O1 1.505(3) .
P1 C16 1.799(5) .
P1 C22 1.805(5) .
P1 C28 1.817(4) .
P2 O2 1.497(3) .
P2 C48 1.790(5) .
P2 C42 1.808(4) .
P2 C35 1.818(4) .
F1 C1 1.305(8) .
F2 C1 1.307(10) .
F3 C1 1.390(8) .
F4 C5 1.369(8) .
F5 C5 1.318(9) .
F6 C5 1.374(9) .
F7 C6 1.330(13) .
F8 C6 1.354(12) .
F9 C6 1.301(12) .
F10 C10 1.289(8) .
F11 C10 1.293(8) .
F12 C10 1.443(10) .
F13 C11 1.262(9) .
F14 C11 1.322(15) .
F15 C11 1.431(11) .
F1A C1 1.29(2) .
F2A C1 1.352(17) .
F3A C1 1.217(13) .
F4A C5 1.301(14) .
F4A F6A 1.569(18) .
F5A C5 1.334(16) .
F6A C5 1.265(16) .
F7A C6 1.33(2) .
F8A C6 1.33(2) .
F9A C6 1.35(2) .
F10A F11A 1.341(18) .
F10A C10 1.461(14) .
F11A C10 1.308(14) .
F12A C10 1.105(13) .
F13A C11 1.480(18) .
F14A C11 1.282(13) .
F15A C11 1.221(14) .
F16 C15 1.322(6) .
F17 C15 1.340(6) .
F18 C15 1.327(5) .
O3 C2 1.251(5) .
O4 C4 1.251(5) .
O5 C7 1.256(5) .
O6 C9 1.244(6) .
O7 C12 1.251(6) .
O8 C14 1.247(5) .
O2 Sm 2.307(3) 7_445
C1 C2 1.528(6) .
C2 C3 1.393(6) .
C3 C4 1.386(6) .
C3 H3A 0.9500 .
C4 C5 1.533(6) .
C6 C7 1.523(7) .
C7 C8 1.382(7) .
C8 C9 1.384(7) .
C8 H8A 0.9500 .
C9 C10 1.525(7) .
C11 C12 1.534(7) .
C12 C13 1.392(7) .
C13 C14 1.389(7) .
C13 H13A 0.9500 .
C14 C15 1.533(7) .
C16 C17 1.382(7) .
C16 C21 1.401(7) .
C17 C18 1.384(7) .
C17 H17A 0.9500 .
C18 C19 1.384(9) .
C18 H18A 0.9500 .
C19 C20 1.365(8) .
C19 H19A 0.9500 .
C20 C21 1.368(7) .
C20 H20A 0.9500 .
C21 H21A 0.9500 .
C22 C27 1.390(6) .
C22 C23 1.392(6) .
C23 C24 1.387(7) .
C23 H23A 0.9500 .
C24 C25 1.390(7) .
C24 H24A 0.9500 .
C25 C26 1.379(7) .
C25 H25A 0.9500 .
C26 C27 1.368(7) .
C26 H26A 0.9500 .
C27 H27A 0.9500 .
C28 C41 1.416(6) .
C28 C29 1.420(6) .
C29 C30 1.423(6) .
C29 C34 1.437(6) .
C30 C31 1.357(7) .
C30 H30A 0.9500 .
C31 C32 1.398(7) .
C31 H31A 0.9500 .
C32 C33 1.346(7) .
C32 H32A 0.9500 .
C33 C34 1.423(6) .
C33 H33A 0.9500 .
C34 C35 1.410(6) .
C35 C36 1.411(6) .
C36 C37 1.427(6) .
C36 C41 1.430(6) .
C37 C38 1.362(6) .
C37 H37A 0.9500 .
C38 C39 1.413(7) .
C38 H38A 0.9500 .
C39 C40 1.350(6) .
C39 H39A 0.9500 .
C40 C41 1.435(6) .
C40 H40A 0.9500 .
C42 C47 1.382(6) .
C42 C43 1.389(6) .
C43 C44 1.382(7) .
C43 H43A 0.9500 .
C44 C45 1.369(7) .
C44 H44A 0.9500 .
C45 C46 1.377(8) .
C45 H45A 0.9500 .
C46 C47 1.388(7) .
C46 H46A 0.9500 .
C47 H47A 0.9500 .
C48 C53 1.351(6) .
C48 C49 1.392(7) .
C49 C50 1.391(7) .
C49 H49A 0.9500 .
C50 C51 1.370(8) .
C50 H50A 0.9500 .
C51 C52 1.374(8) .
C51 H51A 0.9500 .
C52 C53 1.392(6) .
C52 H52A 0.9500 .
C53 H53A 0.9500 .
C54 C54 1.110(7) 2
C54 C55 1.787(6) 4_455
C55 C54 1.787(6) 4_445
C55 C56 1.9297 .
C54A C55A 1.595(8) 4_455
C54A C54A 1.893(7) 2
C55A C56 1.2427 .
C55A C54A 1.595(8) 4_445
